data_8104586
loop_
_publ_author_name
'Lee, See Mun'
'Lo, Kong Mun'
'Tiekink, Edward R.T.'

_publ_section_title
;
 Crystal structure of (4-methylbenzyl)(triphenyl)phosphonium chloride
 dihydrate, C26H28ClO2P
;
_journal_issue 6
_journal_name_full 'Zeitschrift f\"ur Kristallographie - New Crystal Structures'
_journal_page_first 1283
_journal_page_last 1285
_journal_paper_doi 10.1515/ncrs-2021-0305
_journal_volume 236
_journal_year 2021
_chemical_formula_moiety 'C26 H24 P, Cl, 2(H2 O)'
_chemical_formula_sum 'C26 H28 Cl O2 P'
_chemical_formula_weight 438.90
_space_group_crystal_system monoclinic
_space_group_IT_number 14
_space_group_name_Hall '-P 2ybc'
_space_group_name_H-M_alt 'P 1 21/c 1'
_atom_sites_solution_hydrogens mixed
_atom_sites_solution_primary direct
_atom_sites_solution_secondary difmap
_cell_angle_alpha 90
_cell_angle_beta 116.278(3)
_cell_angle_gamma 90
_cell_formula_units_Z 4
_cell_length_a 11.6061(2)
_cell_length_b 19.7791(4)
_cell_length_c 11.1982(3)
_cell_measurement_reflns_used 14020
_cell_measurement_temperature 100(2)
_cell_measurement_theta_max 76.1790
_cell_measurement_theta_min 4.2360
_cell_volume 2304.98(11)
_computing_cell_refinement 'CrysAlisPro [1]'
_computing_data_collection 'CrysAlisPro [1]'
_computing_data_reduction 'CrysAlisPro [1]'
_computing_molecular_graphics 'ORTEP-3 for Windows [4]'
_computing_publication_material 'SHELXL-2018/3 [3]'
_computing_structure_refinement 'SHELXL-2018/3 [3]'
_computing_structure_solution 'SHELXT 2014/5 [2]'
_diffrn_ambient_environment N~2~
_diffrn_ambient_temperature 100(2)
_diffrn_detector 'CCD plate'
_diffrn_detector_area_resol_mean 5.2558
_diffrn_detector_type AtlasS2
_diffrn_measured_fraction_theta_full 1.000
_diffrn_measured_fraction_theta_max 1.000
_diffrn_measurement_device 'four-circle diffractometer'
_diffrn_measurement_device_type 'XtaLAB Synergy, Dualflex, AtlasS2'
_diffrn_measurement_method '\w scans'
_diffrn_radiation_type CuK\a
_diffrn_radiation_wavelength 1.54184
_diffrn_reflns_av_R_equivalents 0.0456
_diffrn_reflns_av_unetI/netI 0.0240
_diffrn_reflns_Laue_measured_fraction_full 1.000
_diffrn_reflns_Laue_measured_fraction_max 1.000
_diffrn_reflns_limit_h_max 13
_diffrn_reflns_limit_h_min -13
_diffrn_reflns_limit_k_max 23
_diffrn_reflns_limit_k_min -23
_diffrn_reflns_limit_l_max 13
_diffrn_reflns_limit_l_min -13
_diffrn_reflns_number 28903
_diffrn_reflns_point_group_measured_fraction_full 1.000
_diffrn_reflns_point_group_measured_fraction_max 1.000
_diffrn_reflns_theta_full 67.061
_diffrn_reflns_theta_max 67.061
_diffrn_reflns_theta_min 4.248
_exptl_absorpt_coefficient_mu 2.271
_exptl_absorpt_correction_T_max 1.000
_exptl_absorpt_correction_T_min 0.909
_exptl_absorpt_correction_type gaussian
_exptl_absorpt_process_details
;
CrysAlisPro [1]
;
_exptl_crystal_colour colourless
_exptl_crystal_density_diffrn 1.265
_exptl_crystal_description slab
_exptl_crystal_F_000 928
_exptl_crystal_size_max 0.074
_exptl_crystal_size_mid 0.071
_exptl_crystal_size_min 0.025
_refine_diff_density_max 0.672
_refine_diff_density_min -0.301
_refine_diff_density_rms 0.053
_refine_ls_extinction_coef .
_refine_ls_extinction_method none
_refine_ls_goodness_of_fit_ref 1.042
_refine_ls_hydrogen_treatment mixed
_refine_ls_matrix_type full
_refine_ls_number_parameters 284
_refine_ls_number_reflns 4125
_refine_ls_number_restraints 6
_refine_ls_restrained_S_all 1.042
_refine_ls_R_factor_all 0.0417
_refine_ls_R_factor_gt 0.0373
_refine_ls_shift/su_max 0.000
_refine_ls_shift/su_mean 0.000
_refine_ls_structure_factor_coef Fsqd
_refine_ls_weighting_details 'w=1/[\s^2^(Fo^2^)+(0.0590P)^2^+1.2237P] where P=(Fo^2^+2Fc^2^)/3'
_refine_ls_weighting_scheme calc
_refine_ls_wR_factor_gt 0.1001
_refine_ls_wR_factor_ref 0.1034
_reflns_Friedel_coverage 0.000
_reflns_Friedel_fraction_full .
_reflns_Friedel_fraction_max .
_reflns_number_gt 3707
_reflns_number_total 4125
_reflns_threshold_expression 'I > 2\s(I)'
_cod_data_source_file suppl_j_ncrs-2021-0305_suppl.cif
_cod_data_source_block shelx
_cod_original_cell_volume 2304.98(10)
_cod_original_sg_symbol_H-M 'P 21/c'
_cod_database_code 8104586
_shelx_space_group_comment
;
The symmetry employed for this shelxl refinement is uniquely defined
by the following loop, which should always be used as a source of
symmetry information in preference to the above space-group names.
They are only intended as comments.
;
_shelx_estimated_absorpt_t_min 0.850
_shelx_estimated_absorpt_t_max 0.945

loop_
_space_group_symop_operation_xyz
'x, y, z'
'-x, y+1/2, -z+1/2'
'-x, -y, -z'
'x, -y-1/2, z-1/2'

loop_
_atom_site_label
_atom_site_type_symbol
_atom_site_fract_x
_atom_site_fract_y
_atom_site_fract_z
_atom_site_U_iso_or_equiv
_atom_site_adp_type
_atom_site_occupancy
_atom_site_site_symmetry_order
_atom_site_calc_flag
_atom_site_refinement_flags_posn
_atom_site_refinement_flags_adp
_atom_site_refinement_flags_occupancy
_atom_site_disorder_assembly
_atom_site_disorder_group
P1 P 0.66388(4) 0.62657(2) 0.69139(4) 0.01562(13) Uani 1 1 d . . . . .
C1 C 0.53839(15) 0.56362(8) 0.62594(16) 0.0181(3) Uani 1 1 d . . . . .
H1A H 0.488854 0.570582 0.528740 0.022 Uiso 1 1 calc R U . . .
H1B H 0.578488 0.518304 0.639929 0.022 Uiso 1 1 calc R U . . .
C2 C 0.44665(15) 0.56506(9) 0.68854(16) 0.0181(3) Uani 1 1 d . . . . .
C3 C 0.45914(17) 0.51802(9) 0.78584(18) 0.0220(4) Uani 1 1 d . . . . .
H3 H 0.526472 0.485627 0.813960 0.026 Uiso 1 1 calc R U . . .
C4 C 0.37377(17) 0.51803(9) 0.84239(18) 0.0250(4) Uani 1 1 d . . . . .
H4 H 0.383334 0.485295 0.908223 0.030 Uiso 1 1 calc R U . . .
C5 C 0.27468(16) 0.56510(10) 0.80426(18) 0.0245(4) Uani 1 1 d . . . . .
C6 C 0.26274(17) 0.61190(9) 0.70622(19) 0.0247(4) Uani 1 1 d . . . . .
H6 H 0.195757 0.644485 0.678457 0.030 Uiso 1 1 calc R U . . .
C7 C 0.34649(16) 0.61184(9) 0.64849(18) 0.0221(4) Uani 1 1 d . . . . .
H7 H 0.335655 0.643889 0.581136 0.026 Uiso 1 1 calc R U . . .
C8 C 0.1828(2) 0.56619(12) 0.8659(2) 0.0354(5) Uani 1 1 d . . . . .
H8A H 0.100682 0.546195 0.803840 0.053 Uiso 1 1 calc R U . . .
H8B H 0.168808 0.612995 0.885039 0.053 Uiso 1 1 calc R U . . .
H8C H 0.218968 0.540070 0.948795 0.053 Uiso 1 1 calc R U . . .
C9 C 0.76373(16) 0.61595(9) 0.86637(16) 0.0184(3) Uani 1 1 d . . . . .
C10 C 0.89132(17) 0.59634(10) 0.90970(18) 0.0257(4) Uani 1 1 d . . . . .
H10 H 0.923365 0.587040 0.846684 0.031 Uiso 1 1 calc R U . . .
C11 C 0.97153(18) 0.59042(11) 1.04496(19) 0.0306(4) Uani 1 1 d . . . . .
H11 H 1.058342 0.576716 1.074672 0.037 Uiso 1 1 calc R U . . .
C12 C 0.92509(19) 0.60443(11) 1.13577(18) 0.0292(4) Uani 1 1 d . . . . .
H12 H 0.980914 0.601543 1.228316 0.035 Uiso 1 1 calc R U . . .
C13 C 0.79764(19) 0.62274(10) 1.09400(18) 0.0265(4) Uani 1 1 d . . . . .
H13 H 0.766302 0.631436 1.157797 0.032 Uiso 1 1 calc R U . . .
C14 C 0.71579(17) 0.62837(9) 0.95883(18) 0.0212(4) Uani 1 1 d . . . . .
H14 H 0.628269 0.640524 0.929678 0.025 Uiso 1 1 calc R U . . .
C15 C 0.76258(15) 0.61944(9) 0.60550(16) 0.0202(4) Uani 1 1 d . . . . .
C16 C 0.82950(17) 0.67681(10) 0.59720(19) 0.0269(4) Uani 1 1 d . . . . .
H16 H 0.820107 0.718574 0.633867 0.032 Uiso 1 1 calc R U . . .
C17 C 0.90950(18) 0.67232(12) 0.5352(2) 0.0354(5) Uani 1 1 d . . . . .
H17 H 0.955360 0.710977 0.529450 0.042 Uiso 1 1 calc R U . . .
C18 C 0.92226(19) 0.61126(14) 0.48177(19) 0.0391(6) Uani 1 1 d . . . . .
H18 H 0.976638 0.608362 0.438773 0.047 Uiso 1 1 calc R U . . .
C19 C 0.85674(19) 0.55441(13) 0.4902(2) 0.0392(5) Uani 1 1 d . . . . .
H19 H 0.866171 0.512915 0.452723 0.047 Uiso 1 1 calc R U . . .
C20 C 0.77716(17) 0.55769(11) 0.55335(19) 0.0291(4) Uani 1 1 d . . . . .
H20 H 0.733412 0.518531 0.560840 0.035 Uiso 1 1 calc R U . . .
C21 C 0.59354(15) 0.70929(9) 0.65839(17) 0.0180(3) Uani 1 1 d . . . . .
C22 C 0.62428(17) 0.75873(9) 0.75636(18) 0.0228(4) Uani 1 1 d . . . . .
H22 H 0.685891 0.749612 0.845119 0.027 Uiso 1 1 calc R U . . .
C23 C 0.56456(19) 0.82130(9) 0.72372(19) 0.0277(4) Uani 1 1 d . . . . .
H23 H 0.584550 0.854895 0.790610 0.033 Uiso 1 1 calc R U . . .
C24 C 0.47593(18) 0.83508(9) 0.5941(2) 0.0273(4) Uani 1 1 d . . . . .
H24 H 0.434812 0.877940 0.572573 0.033 Uiso 1 1 calc R U . . .
C25 C 0.44696(17) 0.78643(9) 0.49561(19) 0.0251(4) Uani 1 1 d . . . . .
H25 H 0.387264 0.796395 0.406493 0.030 Uiso 1 1 calc R U . . .
C26 C 0.50479(16) 0.72345(9) 0.52682(17) 0.0213(4) Uani 1 1 d . . . . .
H26 H 0.484478 0.690042 0.459540 0.026 Uiso 1 1 calc R U . . .
Cl1 Cl 0.30604(4) 0.59515(2) 0.28603(4) 0.02762(14) Uani 1 1 d . . . . .
O1W O 0.14804(17) 0.71168(10) 0.35340(19) 0.0513(4) Uani 1 1 d D . . . .
H1W H 0.194(3) 0.6779(11) 0.352(3) 0.062 Uiso 1 1 d D U . . .
H2W H 0.125(3) 0.7319(14) 0.2784(18) 0.062 Uiso 1 1 d D U . . .
O2W O 0.1720(2) 0.77086(9) 0.6001(2) 0.0559(5) Uani 1 1 d D . . . .
H3W H 0.177(3) 0.7648(17) 0.5277(19) 0.067 Uiso 1 1 d D U . . .
H4W H 0.225(2) 0.8002(13) 0.647(3) 0.067 Uiso 1 1 d D U . . .

loop_
_atom_site_aniso_label
_atom_site_aniso_U_11
_atom_site_aniso_U_22
_atom_site_aniso_U_33
_atom_site_aniso_U_23
_atom_site_aniso_U_13
_atom_site_aniso_U_12
P1 0.0145(2) 0.0147(2) 0.0170(2) -0.00086(15) 0.00640(16) -0.00001(15)
C1 0.0183(8) 0.0129(8) 0.0210(8) -0.0023(6) 0.0068(6) -0.0006(6)
C2 0.0160(7) 0.0151(8) 0.0201(8) -0.0034(6) 0.0053(6) -0.0043(6)
C3 0.0201(8) 0.0170(9) 0.0266(9) 0.0010(7) 0.0083(7) -0.0003(7)
C4 0.0241(9) 0.0240(10) 0.0260(9) 0.0017(7) 0.0104(7) -0.0049(7)
C5 0.0194(8) 0.0252(10) 0.0284(9) -0.0075(7) 0.0102(7) -0.0083(7)
C6 0.0168(8) 0.0209(9) 0.0342(10) -0.0027(8) 0.0092(7) -0.0005(7)
C7 0.0182(8) 0.0185(9) 0.0260(9) 0.0019(7) 0.0065(7) -0.0011(7)
C8 0.0288(10) 0.0405(13) 0.0436(12) -0.0061(10) 0.0221(9) -0.0065(9)
C9 0.0180(8) 0.0174(8) 0.0184(8) -0.0002(6) 0.0067(7) -0.0023(6)
C10 0.0193(8) 0.0341(11) 0.0230(9) 0.0002(8) 0.0088(7) 0.0006(7)
C11 0.0191(9) 0.0425(12) 0.0252(10) 0.0042(8) 0.0053(8) -0.0012(8)
C12 0.0293(10) 0.0335(11) 0.0185(9) 0.0014(8) 0.0048(7) -0.0067(8)
C13 0.0342(10) 0.0265(10) 0.0217(9) -0.0027(7) 0.0150(8) -0.0055(8)
C14 0.0230(8) 0.0180(9) 0.0240(9) -0.0009(7) 0.0116(7) -0.0006(7)
C15 0.0157(8) 0.0281(10) 0.0148(8) 0.0009(7) 0.0048(6) 0.0020(7)
C16 0.0205(8) 0.0317(11) 0.0276(9) 0.0071(8) 0.0099(7) 0.0022(7)
C17 0.0217(9) 0.0532(14) 0.0310(10) 0.0138(10) 0.0115(8) 0.0012(9)
C18 0.0211(9) 0.0769(17) 0.0207(9) 0.0003(10) 0.0105(8) 0.0036(10)
C19 0.0247(10) 0.0610(15) 0.0318(10) -0.0185(10) 0.0124(8) 0.0029(10)
C20 0.0206(9) 0.0370(11) 0.0274(9) -0.0110(8) 0.0086(7) -0.0018(8)
C21 0.0169(8) 0.0153(8) 0.0226(8) 0.0013(7) 0.0096(7) -0.0008(6)
C22 0.0260(9) 0.0175(9) 0.0236(9) -0.0005(7) 0.0097(7) -0.0023(7)
C23 0.0372(10) 0.0161(9) 0.0313(10) -0.0036(7) 0.0164(8) -0.0019(8)
C24 0.0300(9) 0.0159(9) 0.0377(10) 0.0033(8) 0.0164(8) 0.0024(7)
C25 0.0228(8) 0.0200(9) 0.0285(9) 0.0054(7) 0.0077(7) -0.0001(7)
C26 0.0211(8) 0.0180(9) 0.0236(9) -0.0004(7) 0.0087(7) -0.0022(7)
Cl1 0.0246(2) 0.0237(2) 0.0262(2) 0.00126(16) 0.00366(18) 0.00326(16)
O1W 0.0434(10) 0.0481(11) 0.0547(10) -0.0117(8) 0.0149(8) 0.0021(8)
O2W 0.0672(12) 0.0320(9) 0.0806(14) -0.0147(9) 0.0438(11) -0.0145(8)

loop_
_atom_type_symbol
_atom_type_description
_atom_type_scat_dispersion_real
_atom_type_scat_dispersion_imag
_atom_type_scat_source
C C 0.0181 0.0091 'International Tables Vol C Tables 4.2.6.8 and 6.1.1.4'
H H 0.0000 0.0000 'International Tables Vol C Tables 4.2.6.8 and 6.1.1.4'
Cl Cl 0.3639 0.7018 'International Tables Vol C Tables 4.2.6.8 and 6.1.1.4'
O O 0.0492 0.0322 'International Tables Vol C Tables 4.2.6.8 and 6.1.1.4'
P P 0.2955 0.4335 'International Tables Vol C Tables 4.2.6.8 and 6.1.1.4'

loop_
_geom_angle_atom_site_label_1
_geom_angle_atom_site_label_2
_geom_angle_atom_site_label_3
_geom_angle
_geom_angle_site_symmetry_1
_geom_angle_site_symmetry_3
C21 P1 C9 110.32(8) . .
C21 P1 C15 107.53(8) . .
C9 P1 C15 108.59(8) . .
C21 P1 C1 109.49(8) . .
C9 P1 C1 112.18(8) . .
C15 P1 C1 108.60(8) . .
C2 C1 P1 113.93(11) . .
C2 C1 H1A 108.8 . .
P1 C1 H1A 108.8 . .
C2 C1 H1B 108.8 . .
P1 C1 H1B 108.8 . .
H1A C1 H1B 107.7 . .
C3 C2 C7 118.58(16) . .
C3 C2 C1 120.01(15) . .
C7 C2 C1 121.38(15) . .
C2 C3 C4 120.54(16) . .
C2 C3 H3 119.7 . .
C4 C3 H3 119.7 . .
C5 C4 C3 121.22(17) . .
C5 C4 H4 119.4 . .
C3 C4 H4 119.4 . .
C4 C5 C6 117.77(17) . .
C4 C5 C8 121.73(18) . .
C6 C5 C8 120.50(17) . .
C7 C6 C5 121.39(17) . .
C7 C6 H6 119.3 . .
C5 C6 H6 119.3 . .
C6 C7 C2 120.49(17) . .
C6 C7 H7 119.8 . .
C2 C7 H7 119.8 . .
C5 C8 H8A 109.5 . .
C5 C8 H8B 109.5 . .
H8A C8 H8B 109.5 . .
C5 C8 H8C 109.5 . .
H8A C8 H8C 109.5 . .
H8B C8 H8C 109.5 . .
C10 C9 C14 120.08(16) . .
C10 C9 P1 119.07(13) . .
C14 C9 P1 120.83(13) . .
C11 C10 C9 119.96(17) . .
C11 C10 H10 120.0 . .
C9 C10 H10 120.0 . .
C12 C11 C10 119.84(18) . .
C12 C11 H11 120.1 . .
C10 C11 H11 120.1 . .
C11 C12 C13 120.81(17) . .
C11 C12 H12 119.6 . .
C13 C12 H12 119.6 . .
C12 C13 C14 120.04(17) . .
C12 C13 H13 120.0 . .
C14 C13 H13 120.0 . .
C13 C14 C9 119.23(17) . .
C13 C14 H14 120.4 . .
C9 C14 H14 120.4 . .
C20 C15 C16 120.49(17) . .
C20 C15 P1 121.09(14) . .
C16 C15 P1 118.36(14) . .
C17 C16 C15 119.67(19) . .
C17 C16 H16 120.2 . .
C15 C16 H16 120.2 . .
C18 C17 C16 119.7(2) . .
C18 C17 H17 120.1 . .
C16 C17 H17 120.1 . .
C19 C18 C17 120.79(18) . .
C19 C18 H18 119.6 . .
C17 C18 H18 119.6 . .
C18 C19 C20 120.4(2) . .
C18 C19 H19 119.8 . .
C20 C19 H19 119.8 . .
C19 C20 C15 119.0(2) . .
C19 C20 H20 120.5 . .
C15 C20 H20 120.5 . .
C22 C21 C26 120.01(16) . .
C22 C21 P1 122.95(13) . .
C26 C21 P1 117.03(13) . .
C23 C22 C21 119.69(17) . .
C23 C22 H22 120.2 . .
C21 C22 H22 120.2 . .
C24 C23 C22 120.33(17) . .
C24 C23 H23 119.8 . .
C22 C23 H23 119.8 . .
C23 C24 C25 120.17(17) . .
C23 C24 H24 119.9 . .
C25 C24 H24 119.9 . .
C26 C25 C24 120.21(17) . .
C26 C25 H25 119.9 . .
C24 C25 H25 119.9 . .
C25 C26 C21 119.56(16) . .
C25 C26 H26 120.2 . .
C21 C26 H26 120.2 . .
H1W O1W H2W 105(3) . .
H3W O2W H4W 111(3) . .

loop_
_geom_bond_atom_site_label_1
_geom_bond_atom_site_label_2
_geom_bond_distance
_geom_bond_site_symmetry_2
P1 C21 1.7924(17) .
P1 C9 1.7933(17) .
P1 C15 1.7980(17) .
P1 C1 1.8065(17) .
C1 C2 1.512(2) .
C1 H1A 0.9900 .
C1 H1B 0.9900 .
C2 C3 1.391(3) .
C2 C7 1.395(2) .
C3 C4 1.392(3) .
C3 H3 0.9500 .
C4 C5 1.392(3) .
C4 H4 0.9500 .
C5 C6 1.395(3) .
C5 C8 1.505(3) .
C6 C7 1.385(3) .
C6 H6 0.9500 .
C7 H7 0.9500 .
C8 H8A 0.9800 .
C8 H8B 0.9800 .
C8 H8C 0.9800 .
C9 C10 1.394(2) .
C9 C14 1.397(2) .
C10 C11 1.388(3) .
C10 H10 0.9500 .
C11 C12 1.374(3) .
C11 H11 0.9500 .
C12 C13 1.388(3) .
C12 H12 0.9500 .
C13 C14 1.390(3) .
C13 H13 0.9500 .
C14 H14 0.9500 .
C15 C20 1.396(3) .
C15 C16 1.401(3) .
C16 C17 1.386(3) .
C16 H16 0.9500 .
C17 C18 1.385(3) .
C17 H17 0.9500 .
C18 C19 1.384(4) .
C18 H18 0.9500 .
C19 C20 1.391(3) .
C19 H19 0.9500 .
C20 H20 0.9500 .
C21 C22 1.393(3) .
C21 C26 1.402(2) .
C22 C23 1.386(3) .
C22 H22 0.9500 .
C23 C24 1.384(3) .
C23 H23 0.9500 .
C24 C25 1.389(3) .
C24 H24 0.9500 .
C25 C26 1.385(3) .
C25 H25 0.9500 .
C26 H26 0.9500 .
O1W H1W 0.859(10) .
O1W H2W 0.860(10) .
O2W H3W 0.848(10) .
O2W H4W 0.840(10) .

loop_
_geom_torsion_atom_site_label_1
_geom_torsion_atom_site_label_2
_geom_torsion_atom_site_label_3
_geom_torsion_atom_site_label_4
_geom_torsion
_geom_torsion_site_symmetry_1
_geom_torsion_site_symmetry_2
_geom_torsion_site_symmetry_3
_geom_torsion_site_symmetry_4
C21 P1 C1 C2 -61.83(14) . . . .
C9 P1 C1 C2 60.99(14) . . . .
C15 P1 C1 C2 -178.98(12) . . . .
P1 C1 C2 C3 -101.26(16) . . . .
P1 C1 C2 C7 80.36(18) . . . .
C7 C2 C3 C4 -0.4(3) . . . .
C1 C2 C3 C4 -178.78(15) . . . .
C2 C3 C4 C5 -0.5(3) . . . .
C3 C4 C5 C6 0.7(3) . . . .
C3 C4 C5 C8 -179.23(17) . . . .
C4 C5 C6 C7 -0.1(3) . . . .
C8 C5 C6 C7 179.86(17) . . . .
C5 C6 C7 C2 -0.8(3) . . . .
C3 C2 C7 C6 1.0(3) . . . .
C1 C2 C7 C6 179.38(15) . . . .
C21 P1 C9 C10 -125.31(15) . . . .
C15 P1 C9 C10 -7.71(17) . . . .
C1 P1 C9 C10 112.33(15) . . . .
C21 P1 C9 C14 53.41(16) . . . .
C15 P1 C9 C14 171.01(14) . . . .
C1 P1 C9 C14 -68.95(16) . . . .
C14 C9 C10 C11 -1.3(3) . . . .
P1 C9 C10 C11 177.48(15) . . . .
C9 C10 C11 C12 -0.5(3) . . . .
C10 C11 C12 C13 1.8(3) . . . .
C11 C12 C13 C14 -1.2(3) . . . .
C12 C13 C14 C9 -0.5(3) . . . .
C10 C9 C14 C13 1.8(3) . . . .
P1 C9 C14 C13 -176.95(14) . . . .
C21 P1 C15 C20 -147.05(14) . . . .
C9 P1 C15 C20 93.58(15) . . . .
C1 P1 C15 C20 -28.66(16) . . . .
C21 P1 C15 C16 35.78(15) . . . .
C9 P1 C15 C16 -83.59(15) . . . .
C1 P1 C15 C16 154.17(13) . . . .
C20 C15 C16 C17 0.8(3) . . . .
P1 C15 C16 C17 178.00(14) . . . .
C15 C16 C17 C18 0.2(3) . . . .
C16 C17 C18 C19 -0.4(3) . . . .
C17 C18 C19 C20 -0.3(3) . . . .
C18 C19 C20 C15 1.3(3) . . . .
C16 C15 C20 C19 -1.5(3) . . . .
P1 C15 C20 C19 -178.63(15) . . . .
C9 P1 C21 C22 5.40(17) . . . .
C15 P1 C21 C22 -112.86(15) . . . .
C1 P1 C21 C22 129.32(15) . . . .
C9 P1 C21 C26 -175.17(13) . . . .
C15 P1 C21 C26 66.57(14) . . . .
C1 P1 C21 C26 -51.25(15) . . . .
C26 C21 C22 C23 1.5(3) . . . .
P1 C21 C22 C23 -179.10(14) . . . .
C21 C22 C23 C24 -0.8(3) . . . .
C22 C23 C24 C25 -0.5(3) . . . .
C23 C24 C25 C26 1.2(3) . . . .
C24 C25 C26 C21 -0.5(3) . . . .
C22 C21 C26 C25 -0.8(3) . . . .
P1 C21 C26 C25 179.71(13) . . . .
